data_4308222
loop_
_publ_author_name
'Richard D. Adams'
'Burjor Captain'
'Lei Zhu'

_publ_section_title
;
Addition of Pt(PBut3) to Osmium-Tin Cluster Complexes
;
_journal_name_full 'Inorganic Chemistry'
_journal_page_first 4605
_journal_page_last 4611
_journal_paper_doi 10.1021/ic070261a
_journal_volume 46
_journal_year 2007
_chemical_formula_sum 'C36 H37 O12 Os3 P Pt Sn'
_chemical_formula_weight 1577.01
_chemical_name_systematic
; 
 ? 
;
_space_group_IT_number 2
_symmetry_cell_setting triclinic
_symmetry_space_group_name_Hall '-P 1'
_symmetry_space_group_name_H-M 'P -1'
_atom_sites_solution_hydrogens geom
_atom_sites_solution_primary direct
_atom_sites_solution_secondary difmap
_audit_creation_method SHELXL-97
_cell_angle_alpha 61.7820(10)
_cell_angle_beta 70.3310(10)
_cell_angle_gamma 69.4190(10)
_cell_formula_units_Z 4
_cell_length_a 17.3194(4)
_cell_length_b 17.4086(5)
_cell_length_c 17.6044(5)
_cell_measurement_reflns_used 7153
_cell_measurement_temperature 294(2)
_cell_measurement_theta_max 27.88
_cell_measurement_theta_min 2.35
_cell_volume 4284.1(2)
_computing_cell_refinement 'Bruker SMART'
_computing_data_collection 'Bruker SMART'
_computing_data_reduction 'Bruker SAINT'
_computing_molecular_graphics 'Bruker SHELXTL'
_computing_publication_material 'Bruker SHELXTL'
_computing_structure_refinement 'SHELXL-97 (Sheldrick, 1997)'
_computing_structure_solution 'SHELXS-97 (Sheldrick, 1990)'
_diffrn_ambient_temperature 294(2)
_diffrn_measured_fraction_theta_full 0.994
_diffrn_measured_fraction_theta_max 0.994
_diffrn_measurement_device_type 'CCD area detector'
_diffrn_measurement_method 'phi and omega scans'
_diffrn_radiation_monochromator graphite
_diffrn_radiation_source 'fine-focus sealed tube'
_diffrn_radiation_type MoK\a
_diffrn_radiation_wavelength 0.71073
_diffrn_reflns_av_R_equivalents 0.0207
_diffrn_reflns_av_sigmaI/netI 0.0307
_diffrn_reflns_limit_h_max 23
_diffrn_reflns_limit_h_min -23
_diffrn_reflns_limit_k_max 23
_diffrn_reflns_limit_k_min -23
_diffrn_reflns_limit_l_max 23
_diffrn_reflns_limit_l_min -23
_diffrn_reflns_number 45676
_diffrn_reflns_theta_full 28.28
_diffrn_reflns_theta_max 28.28
_diffrn_reflns_theta_min 1.28
_diffrn_standards_decay_% <1%
_exptl_absorpt_coefficient_mu 12.786
_exptl_absorpt_correction_T_max 1.000
_exptl_absorpt_correction_T_min 0.587
_exptl_absorpt_correction_type SADABS
_exptl_crystal_colour Orange
_exptl_crystal_density_diffrn 2.445
_exptl_crystal_density_method 'not measured'
_exptl_crystal_description Block
_exptl_crystal_F_000 2880
_exptl_crystal_size_max 0.22
_exptl_crystal_size_mid 0.20
_exptl_crystal_size_min 0.12
_refine_diff_density_max 1.937
_refine_diff_density_min -0.880
_refine_diff_density_rms 0.187
_refine_ls_extinction_method none
_refine_ls_goodness_of_fit_ref 1.002
_refine_ls_hydrogen_treatment mixed
_refine_ls_matrix_type full
_refine_ls_number_parameters 991
_refine_ls_number_reflns 21111
_refine_ls_number_restraints 0
_refine_ls_restrained_S_all 1.002
_refine_ls_R_factor_all 0.0470
_refine_ls_R_factor_gt 0.0309
_refine_ls_shift/su_max 0.002
_refine_ls_shift/su_mean 0.000
_refine_ls_structure_factor_coef Fsqd
_refine_ls_weighting_details 'calc w=1/[\s^2^(Fo^2^)+(0.0526P)^2^+0.0000P] where P=(Fo^2^+2Fc^2^)/3'
_refine_ls_weighting_scheme calc
_refine_ls_wR_factor_gt 0.0754
_refine_ls_wR_factor_ref 0.0896
_reflns_number_gt 16299
_reflns_number_total 21111
_reflns_threshold_expression >2sigma(I)
_cod_data_source_file ic070261a-file002_1.cif
_cod_data_source_block p-1
_cod_depositor_comments
;
The following automatic conversions were performed:
'_symmetry_cell_setting' value 'Triclinic' changed to 'triclinic'
according to '/home/saulius/struct/CIF-dictionaries/cif_core.dic'
dictionary named 'cif_core.dic' version 2.4.1 from 2010-06-29.

Automatic conversion script
Id: cif_fix_enum 1527 2010-12-29 10:47:43Z saulius 
;
_cod_database_code 4308222

loop_
_symmetry_equiv_pos_as_xyz
'x, y, z'
'-x, -y, -z'

loop_
_atom_site_label
_atom_site_type_symbol
_atom_site_fract_x
_atom_site_fract_y
_atom_site_fract_z
_atom_site_U_iso_or_equiv
_atom_site_adp_type
_atom_site_occupancy
_atom_site_symmetry_multiplicity
_atom_site_calc_flag
_atom_site_refinement_flags
_atom_site_disorder_assembly
_atom_site_disorder_group
Pt1 Pt 0.222850(16) 0.314428(15) 0.133633(15) 0.04741(6) Uani 1 1 d . . .
Os1 Os 0.147226(17) 0.198453(16) 0.130997(16) 0.04960(7) Uani 1 1 d . . .
Os2 Os 0.283286(15) 0.138152(16) 0.231321(15) 0.04476(6) Uani 1 1 d . . .
Os3 Os 0.327288(18) -0.096148(19) 0.133616(19) 0.06011(8) Uani 1 1 d . . .
Sn1 Sn 0.22664(3) 0.02498(3) 0.20715(3) 0.04622(10) Uani 1 1 d . . .
P1 P 0.24738(12) 0.45806(11) 0.04906(11) 0.0531(4) Uani 1 1 d . . .
O11 O 0.2784(5) 0.2390(4) -0.0441(4) 0.109(2) Uani 1 1 d . . .
O12 O 0.0286(5) 0.1994(5) 0.0374(5) 0.127(3) Uani 1 1 d . . .
O13 O 0.0104(4) 0.1512(4) 0.2987(4) 0.0886(17) Uani 1 1 d . . .
O14 O 0.0409(4) 0.3800(4) 0.1361(4) 0.0802(15) Uani 1 1 d . . .
O21 O 0.4220(4) 0.1379(5) 0.0674(4) 0.105(2) Uani 1 1 d . . .
O22 O 0.3909(4) -0.0141(4) 0.3582(4) 0.100(2) Uani 1 1 d . . .
O23 O 0.1433(3) 0.1402(4) 0.3932(4) 0.0852(16) Uani 1 1 d . . .
O24 O 0.3203(4) 0.2743(3) 0.2696(3) 0.0839(17) Uani 1 1 d . . .
O31 O 0.4054(5) -0.2426(5) 0.0619(5) 0.118(2) Uani 1 1 d . . .
O32 O 0.3045(6) -0.2242(5) 0.3296(5) 0.151(4) Uani 1 1 d . . .
O33 O 0.4956(5) -0.0696(6) 0.1285(7) 0.149(3) Uani 1 1 d . . .
O34 O 0.3168(4) 0.0647(4) -0.0450(4) 0.0879(17) Uani 1 1 d . . .
C11 C 0.2317(6) 0.2237(5) 0.0214(5) 0.069(2) Uani 1 1 d . . .
C12 C 0.0743(6) 0.1982(5) 0.0735(6) 0.081(2) Uani 1 1 d . . .
C13 C 0.0623(5) 0.1677(5) 0.2398(5) 0.0642(18) Uani 1 1 d . . .
C14 C 0.1046(5) 0.3296(4) 0.1254(4) 0.0572(16) Uani 1 1 d . . .
C21 C 0.3708(5) 0.1391(5) 0.1280(5) 0.069(2) Uani 1 1 d . . .
C22 C 0.3535(5) 0.0429(5) 0.3087(5) 0.0627(17) Uani 1 1 d . . .
C23 C 0.1933(4) 0.1386(4) 0.3327(4) 0.0541(15) Uani 1 1 d . . .
C24 C 0.2996(4) 0.2493(5) 0.2313(4) 0.0575(16) Uani 1 1 d . . .
C31 C 0.3790(6) -0.1889(6) 0.0879(6) 0.082(2) Uani 1 1 d . . .
C32 C 0.3150(7) -0.1790(6) 0.2567(6) 0.099(3) Uani 1 1 d . . .
C33 C 0.4331(6) -0.0805(7) 0.1340(7) 0.094(3) Uani 1 1 d . . .
C34 C 0.3222(5) 0.0043(5) 0.0202(5) 0.0631(18) Uani 1 1 d . . .
C40 C 0.1499(4) -0.0501(4) 0.3280(4) 0.0532(15) Uani 1 1 d . . .
C41 C 0.0870(5) -0.0815(5) 0.3262(5) 0.0647(18) Uani 1 1 d . . .
H41 H 0.0779 -0.0709 0.2726 0.078 Uiso 1 1 calc R . .
C42 C 0.0379(5) -0.1289(5) 0.4051(6) 0.079(2) Uani 1 1 d . . .
H42 H -0.0036 -0.1507 0.4042 0.094 Uiso 1 1 calc R . .
C43 C 0.0506(6) -0.1431(6) 0.4834(6) 0.090(3) Uani 1 1 d . . .
H43 H 0.0172 -0.1737 0.5360 0.108 Uiso 1 1 calc R . .
C44 C 0.1123(6) -0.1127(6) 0.4848(5) 0.089(3) Uani 1 1 d . . .
H44 H 0.1212 -0.1231 0.5384 0.107 Uiso 1 1 calc R . .
C45 C 0.1600(5) -0.0680(5) 0.4098(5) 0.074(2) Uani 1 1 d . . .
H45 H 0.2018 -0.0480 0.4127 0.089 Uiso 1 1 calc R . .
C46 C 0.2081(5) -0.1101(5) 0.1334(5) 0.0640(18) Uani 1 1 d . . .
C47 C 0.1480(5) -0.0389(6) 0.0887(5) 0.0685(19) Uani 1 1 d . . .
H47 H 0.1590 0.0179 0.0578 0.082 Uiso 1 1 calc R . .
C48 C 0.0736(5) -0.0503(8) 0.0890(6) 0.092(3) Uani 1 1 d . . .
H48 H 0.0354 -0.0011 0.0584 0.110 Uiso 1 1 calc R . .
C49 C 0.0541(7) -0.1318(9) 0.1331(8) 0.117(4) Uani 1 1 d . . .
H49 H 0.0031 -0.1385 0.1335 0.141 Uiso 1 1 calc R . .
C50 C 0.1096(8) -0.2016(9) 0.1755(9) 0.121(4) Uani 1 1 d . . .
H50 H 0.0970 -0.2576 0.2045 0.146 Uiso 1 1 calc R . .
C51 C 0.1874(6) -0.1942(6) 0.1785(6) 0.095(3) Uani 1 1 d . . .
H51 H 0.2242 -0.2443 0.2099 0.114 Uiso 1 1 calc R . .
C52 C 0.2223(6) 0.5247(5) 0.1181(5) 0.073(2) Uani 1 1 d . . .
C53 C 0.2169(7) 0.6259(5) 0.0653(5) 0.101(3) Uani 1 1 d . . .
H53A H 0.1713 0.6523 0.0347 0.152 Uiso 1 1 calc R . .
H53B H 0.2688 0.6351 0.0234 0.152 Uiso 1 1 calc R . .
H53C H 0.2072 0.6534 0.1048 0.152 Uiso 1 1 calc R . .
C54 C 0.2936(8) 0.4884(6) 0.1702(6) 0.110(4) Uani 1 1 d . . .
H54A H 0.2809 0.5204 0.2064 0.166 Uiso 1 1 calc R . .
H54B H 0.3463 0.4966 0.1295 0.166 Uiso 1 1 calc R . .
H54C H 0.2976 0.4257 0.2068 0.166 Uiso 1 1 calc R . .
C55 C 0.1389(7) 0.5082(6) 0.1839(5) 0.101(3) Uani 1 1 d . . .
H55A H 0.1255 0.5391 0.2214 0.151 Uiso 1 1 calc R . .
H55B H 0.1445 0.4452 0.2190 0.151 Uiso 1 1 calc R . .
H55C H 0.0947 0.5302 0.1522 0.151 Uiso 1 1 calc R . .
C56 C 0.3646(6) 0.4458(5) -0.0096(5) 0.077(2) Uani 1 1 d . . .
C57 C 0.3966(7) 0.5326(6) -0.0501(6) 0.110(3) Uani 1 1 d . . .
H57A H 0.4554 0.5210 -0.0769 0.165 Uiso 1 1 calc R . .
H57B H 0.3888 0.5519 -0.0047 0.165 Uiso 1 1 calc R . .
H57C H 0.3654 0.5786 -0.0940 0.165 Uiso 1 1 calc R . .
C58 C 0.4204(6) 0.3715(6) 0.0562(6) 0.093(3) Uani 1 1 d . . .
H58A H 0.4054 0.3155 0.0781 0.140 Uiso 1 1 calc R . .
H58B H 0.4117 0.3871 0.1045 0.140 Uiso 1 1 calc R . .
H58C H 0.4786 0.3660 0.0268 0.140 Uiso 1 1 calc R . .
C59 C 0.3789(7) 0.4140(7) -0.0802(6) 0.102(3) Uani 1 1 d . . .
H59A H 0.3476 0.4589 -0.1244 0.153 Uiso 1 1 calc R . .
H59B H 0.3604 0.3594 -0.0547 0.153 Uiso 1 1 calc R . .
H59C H 0.4379 0.4034 -0.1065 0.153 Uiso 1 1 calc R . .
C60 C 0.1820(6) 0.5279(5) -0.0421(5) 0.075(2) Uani 1 1 d . . .
C61 C 0.0914(6) 0.5658(5) -0.0018(7) 0.097(3) Uani 1 1 d . . .
H61A H 0.0582 0.5977 -0.0464 0.146 Uiso 1 1 calc R . .
H61B H 0.0921 0.6058 0.0210 0.146 Uiso 1 1 calc R . .
H61C H 0.0673 0.5174 0.0451 0.146 Uiso 1 1 calc R . .
C62 C 0.1759(7) 0.4675(5) -0.0786(5) 0.087(3) Uani 1 1 d . . .
H62A H 0.1498 0.4205 -0.0319 0.131 Uiso 1 1 calc R . .
H62B H 0.2314 0.4417 -0.1039 0.131 Uiso 1 1 calc R . .
H62C H 0.1426 0.5019 -0.1230 0.131 Uiso 1 1 calc R . .
C63 C 0.2194(7) 0.6055(5) -0.1206(5) 0.105(4) Uani 1 1 d . . .
H63A H 0.2768 0.5822 -0.1440 0.157 Uiso 1 1 calc R . .
H63B H 0.2174 0.6491 -0.1009 0.157 Uiso 1 1 calc R . .
H63C H 0.1871 0.6331 -0.1657 0.157 Uiso 1 1 calc R . .
Pt2 Pt 0.686837(15) 0.903479(14) 0.356918(14) 0.04195(6) Uani 1 1 d . . .
Os4 Os 0.756043(16) 0.735673(15) 0.469961(15) 0.04436(6) Uani 1 1 d . . .
Os5 Os 0.668007(16) 0.763914(15) 0.335777(15) 0.04487(6) Uani 1 1 d . . .
Os6 Os 0.884919(17) 0.482224(17) 0.380246(18) 0.05298(7) Uani 1 1 d . . .
Sn2 Sn 0.75092(3) 0.60005(3) 0.43678(3) 0.04547(9) Uani 1 1 d . . .
P2 P 0.69726(10) 1.05393(10) 0.28811(10) 0.0434(3) Uani 1 1 d . . .
O15 O 0.6024(4) 0.6878(4) 0.6184(4) 0.0829(16) Uani 1 1 d . . .
O16 O 0.8683(5) 0.6399(5) 0.6021(5) 0.126(3) Uani 1 1 d . . .
O17 O 0.9163(4) 0.7668(5) 0.3266(4) 0.102(2) Uani 1 1 d . . .
O18 O 0.6921(4) 0.8886(3) 0.5328(3) 0.0822(17) Uani 1 1 d . . .
O25 O 0.5065(4) 0.7324(5) 0.4785(4) 0.109(2) Uani 1 1 d . . .
O26 O 0.5980(4) 0.7169(4) 0.2309(4) 0.099(2) Uani 1 1 d . . .
O27 O 0.8266(4) 0.7944(4) 0.1892(4) 0.097(2) Uani 1 1 d . . .
O28 O 0.5552(4) 0.9498(3) 0.2549(4) 0.0885(18) Uani 1 1 d . . .
O35 O 0.8600(4) 0.3594(4) 0.5790(4) 0.0947(19) Uani 1 1 d . . .
O36 O 1.0070(4) 0.3301(4) 0.3269(4) 0.0955(19) Uani 1 1 d . . .
O37 O 1.0128(4) 0.5591(5) 0.3933(5) 0.108(2) Uani 1 1 d . . .
O38 O 0.8821(5) 0.6142(4) 0.1875(4) 0.0943(19) Uani 1 1 d . . .
C15 C 0.6587(5) 0.7055(4) 0.5628(5) 0.0578(16) Uani 1 1 d . . .
C16 C 0.8249(5) 0.6758(5) 0.5529(5) 0.071(2) Uani 1 1 d . . .
C17 C 0.8549(5) 0.7570(5) 0.3787(5) 0.0611(17) Uani 1 1 d . . .
C18 C 0.7126(4) 0.8603(4) 0.4791(4) 0.0530(15) Uani 1 1 d . . .
C25 C 0.5672(5) 0.7436(5) 0.4290(5) 0.0677(19) Uani 1 1 d . . .
C26 C 0.6250(5) 0.7342(5) 0.2700(5) 0.0642(18) Uani 1 1 d . . .
C27 C 0.7684(5) 0.7819(4) 0.2448(5) 0.0582(16) Uani 1 1 d . . .
C28 C 0.6106(4) 0.9019(4) 0.2894(4) 0.0558(15) Uani 1 1 d . . .
C35 C 0.8695(5) 0.4044(5) 0.5060(5) 0.0685(19) Uani 1 1 d . . .
C36 C 0.9631(5) 0.3871(5) 0.3460(5) 0.069(2) Uani 1 1 d . . .
C37 C 0.9653(5) 0.5303(6) 0.3887(5) 0.074(2) Uani 1 1 d . . .
C38 C 0.8829(5) 0.5667(5) 0.2589(5) 0.0663(19) Uani 1 1 d . . .
C64 C 0.6710(4) 0.5162(4) 0.5476(4) 0.0489(14) Uani 1 1 d . . .
C65 C 0.6788(5) 0.4870(5) 0.6335(5) 0.0633(18) Uani 1 1 d . . .
H65 H 0.7185 0.5037 0.6437 0.076 Uiso 1 1 calc R . .
C66 C 0.6290(6) 0.4337(5) 0.7042(5) 0.078(2) Uani 1 1 d . . .
H66 H 0.6352 0.4151 0.7613 0.094 Uiso 1 1 calc R . .
C67 C 0.5705(5) 0.4083(5) 0.6903(5) 0.071(2) Uani 1 1 d . . .
H67 H 0.5368 0.3721 0.7376 0.085 Uiso 1 1 calc R . .
C68 C 0.5621(5) 0.4367(5) 0.6059(5) 0.0692(19) Uani 1 1 d . . .
H68 H 0.5219 0.4200 0.5962 0.083 Uiso 1 1 calc R . .
C69 C 0.6110(4) 0.4886(5) 0.5362(5) 0.0630(17) Uani 1 1 d . . .
H69 H 0.6044 0.5062 0.4795 0.076 Uiso 1 1 calc R . .
C70 C 0.7841(5) 0.4379(4) 0.3745(4) 0.0589(17) Uani 1 1 d . . .
C71 C 0.7249(5) 0.4951(5) 0.3217(5) 0.0663(19) Uani 1 1 d . . .
H71 H 0.7292 0.5540 0.2859 0.080 Uiso 1 1 calc R . .
C72 C 0.6593(5) 0.4660(7) 0.3214(6) 0.084(3) Uani 1 1 d . . .
H72 H 0.6220 0.5053 0.2841 0.100 Uiso 1 1 calc R . .
C73 C 0.6491(6) 0.3826(7) 0.3735(7) 0.093(3) Uani 1 1 d . . .
H73 H 0.6044 0.3643 0.3742 0.111 Uiso 1 1 calc R . .
C74 C 0.7067(7) 0.3245(6) 0.4262(7) 0.095(3) Uani 1 1 d . . .
H74 H 0.7011 0.2659 0.4618 0.114 Uiso 1 1 calc R . .
C75 C 0.7724(6) 0.3513(5) 0.4272(6) 0.078(2) Uani 1 1 d . . .
H75 H 0.8097 0.3105 0.4640 0.094 Uiso 1 1 calc R . .
C76 C 0.7697(8) 1.0763(6) 0.3327(7) 0.119(4) Uani 1 1 d . . .
C77 C 0.7987(7) 1.1625(5) 0.2787(6) 0.097(3) Uani 1 1 d . . .
H77A H 0.8306 1.1685 0.3101 0.146 Uiso 1 1 calc R . .
H77B H 0.7506 1.2121 0.2683 0.146 Uiso 1 1 calc R . .
H77C H 0.8334 1.1618 0.2234 0.146 Uiso 1 1 calc R . .
C78 C 0.7011(11) 1.0908(7) 0.4260(6) 0.168(7) Uani 1 1 d . . .
H78A H 0.6450 1.0920 0.4267 0.252 Uiso 1 1 calc R . .
H78B H 0.7017 1.1463 0.4249 0.252 Uiso 1 1 calc R . .
H78C H 0.7189 1.0421 0.4779 0.252 Uiso 1 1 calc R . .
C79 C 0.8369(6) 0.9989(6) 0.3658(8) 0.119(4) Uani 1 1 d . . .
H79A H 0.8776 0.9877 0.3173 0.179 Uiso 1 1 calc R . .
H79B H 0.8136 0.9474 0.4044 0.179 Uiso 1 1 calc R . .
H79C H 0.8637 1.0106 0.3977 0.179 Uiso 1 1 calc R . .
C80 C 0.5915(6) 1.1373(6) 0.2969(8) 0.112(4) Uani 1 1 d . . .
C81 C 0.5941(5) 1.2320(5) 0.2734(6) 0.093(3) Uani 1 1 d . . .
H81A H 0.5404 1.2715 0.2624 0.139 Uiso 1 1 calc R . .
H81B H 0.6369 1.2505 0.2215 0.139 Uiso 1 1 calc R . .
H81C H 0.6067 1.2342 0.3213 0.139 Uiso 1 1 calc R . .
C82 C 0.5473(8) 1.1495(7) 0.2183(10) 0.160(6) Uani 1 1 d . . .
H82A H 0.5244 1.0986 0.2384 0.239 Uiso 1 1 calc R . .
H82B H 0.5894 1.1537 0.1653 0.239 Uiso 1 1 calc R . .
H82C H 0.5030 1.2030 0.2065 0.239 Uiso 1 1 calc R . .
C83 C 0.5354(6) 1.0964(6) 0.3816(7) 0.125(5) Uani 1 1 d . . .
H83A H 0.5563 1.0895 0.4291 0.187 Uiso 1 1 calc R . .
H83B H 0.5337 1.0388 0.3888 0.187 Uiso 1 1 calc R . .
H83C H 0.4796 1.1345 0.3821 0.187 Uiso 1 1 calc R . .
C84 C 0.7468(7) 1.0813(5) 0.1680(5) 0.094(3) Uani 1 1 d . . .
C85 C 0.7449(8) 1.1805(5) 0.1073(5) 0.105(3) Uani 1 1 d . . .
H85A H 0.7783 1.1853 0.0499 0.158 Uiso 1 1 calc R . .
H85B H 0.7673 1.2053 0.1315 0.158 Uiso 1 1 calc R . .
H85C H 0.6878 1.2128 0.1025 0.158 Uiso 1 1 calc R . .
C86 C 0.7158(9) 1.0424(7) 0.1292(5) 0.126(5) Uani 1 1 d . . .
H86A H 0.6570 1.0694 0.1291 0.189 Uiso 1 1 calc R . .
H86B H 0.7233 0.9790 0.1634 0.189 Uiso 1 1 calc R . .
H86C H 0.7467 1.0535 0.0698 0.189 Uiso 1 1 calc R . .
C87 C 0.8454(7) 1.0298(7) 0.1675(8) 0.152(6) Uani 1 1 d . . .
H87A H 0.8530 0.9695 0.1749 0.228 Uiso 1 1 calc R . .
H87B H 0.8619 1.0288 0.2148 0.228 Uiso 1 1 calc R . .
H87C H 0.8794 1.0606 0.1124 0.228 Uiso 1 1 calc R . .

loop_
_atom_site_aniso_label
_atom_site_aniso_U_11
_atom_site_aniso_U_22
_atom_site_aniso_U_33
_atom_site_aniso_U_23
_atom_site_aniso_U_13
_atom_site_aniso_U_12
Pt1 0.05710(15) 0.04460(12) 0.04273(12) -0.01419(10) -0.01333(10) -0.01621(10)
Os1 0.05568(15) 0.04820(13) 0.05020(14) -0.01711(11) -0.01872(11) -0.01434(11)
Os2 0.04577(13) 0.04730(13) 0.04215(12) -0.01597(10) -0.01008(10) -0.01377(10)
Os3 0.05604(16) 0.06639(17) 0.06190(17) -0.03713(14) -0.01197(13) -0.00264(13)
Sn1 0.0510(2) 0.0469(2) 0.0426(2) -0.01921(17) -0.00697(18) -0.01407(18)
P1 0.0735(12) 0.0449(8) 0.0441(8) -0.0124(7) -0.0141(8) -0.0230(8)
O11 0.158(7) 0.105(5) 0.062(4) -0.038(3) 0.019(4) -0.059(5)
O12 0.145(7) 0.115(5) 0.173(7) -0.056(5) -0.113(6) -0.015(5)
O13 0.062(3) 0.095(4) 0.098(4) -0.041(3) 0.013(3) -0.031(3)
O14 0.070(4) 0.069(3) 0.097(4) -0.032(3) -0.025(3) -0.006(3)
O21 0.092(5) 0.118(5) 0.088(4) -0.049(4) 0.027(4) -0.036(4)
O22 0.083(4) 0.099(4) 0.082(4) -0.019(3) -0.038(3) 0.013(3)
O23 0.064(3) 0.108(4) 0.075(4) -0.045(3) 0.001(3) -0.014(3)
O24 0.136(5) 0.066(3) 0.072(3) -0.015(3) -0.052(3) -0.038(3)
O31 0.120(6) 0.110(5) 0.134(6) -0.089(5) -0.007(5) 0.003(4)
O32 0.226(10) 0.077(4) 0.073(5) -0.023(4) -0.024(5) 0.036(5)
O33 0.080(5) 0.197(9) 0.222(10) -0.121(8) -0.070(6) 0.000(5)
O34 0.107(5) 0.090(4) 0.070(4) -0.027(3) -0.005(3) -0.045(4)
C11 0.099(6) 0.057(4) 0.059(4) -0.028(4) -0.010(4) -0.025(4)
C12 0.106(7) 0.060(5) 0.096(6) -0.028(4) -0.054(5) -0.013(4)
C13 0.051(4) 0.061(4) 0.081(5) -0.029(4) -0.016(4) -0.011(3)
C14 0.059(4) 0.053(4) 0.062(4) -0.019(3) -0.020(3) -0.014(3)
C21 0.074(5) 0.071(5) 0.064(5) -0.029(4) -0.002(4) -0.027(4)
C22 0.058(4) 0.067(4) 0.057(4) -0.024(4) -0.008(3) -0.013(4)
C23 0.053(4) 0.059(4) 0.049(4) -0.021(3) -0.012(3) -0.011(3)
C24 0.061(4) 0.063(4) 0.053(4) -0.017(3) -0.019(3) -0.022(3)
C31 0.078(6) 0.081(6) 0.092(6) -0.055(5) -0.010(5) -0.002(4)
C32 0.115(8) 0.075(6) 0.080(6) -0.038(5) -0.026(6) 0.024(5)
C33 0.066(6) 0.119(8) 0.124(8) -0.078(6) -0.039(5) 0.010(5)
C34 0.057(4) 0.076(5) 0.070(5) -0.046(4) 0.004(4) -0.022(4)
C40 0.055(4) 0.047(3) 0.053(4) -0.021(3) -0.005(3) -0.011(3)
C41 0.064(5) 0.063(4) 0.058(4) -0.021(3) -0.005(3) -0.016(4)
C42 0.053(4) 0.073(5) 0.101(7) -0.030(5) -0.004(4) -0.022(4)
C43 0.083(6) 0.078(6) 0.064(5) -0.015(4) 0.015(5) -0.017(5)
C44 0.106(7) 0.096(6) 0.054(5) -0.016(4) 0.004(5) -0.049(6)
C45 0.089(6) 0.076(5) 0.053(4) -0.012(4) -0.013(4) -0.037(4)
C46 0.063(4) 0.074(5) 0.066(4) -0.045(4) 0.007(4) -0.022(4)
C47 0.066(5) 0.091(6) 0.064(4) -0.041(4) -0.003(4) -0.031(4)
C48 0.064(5) 0.150(9) 0.093(6) -0.074(6) 0.006(5) -0.046(6)
C49 0.080(7) 0.164(12) 0.152(11) -0.107(10) 0.032(7) -0.068(8)
C50 0.105(9) 0.118(9) 0.163(12) -0.093(9) 0.034(8) -0.057(7)
C51 0.089(7) 0.081(6) 0.109(7) -0.053(5) 0.016(5) -0.027(5)
C52 0.123(7) 0.053(4) 0.049(4) -0.018(3) -0.009(4) -0.038(4)
C53 0.182(11) 0.067(5) 0.073(5) -0.030(4) -0.030(6) -0.042(6)
C54 0.196(12) 0.088(6) 0.088(6) -0.024(5) -0.072(7) -0.053(7)
C55 0.153(10) 0.077(6) 0.069(5) -0.039(5) 0.006(6) -0.037(6)
C56 0.086(6) 0.071(5) 0.068(5) -0.016(4) -0.001(4) -0.042(4)
C57 0.115(8) 0.097(7) 0.099(7) -0.007(6) -0.009(6) -0.061(6)
C58 0.074(6) 0.078(6) 0.103(7) -0.014(5) -0.013(5) -0.027(5)
C59 0.111(8) 0.103(7) 0.073(6) -0.034(5) 0.014(5) -0.037(6)
C60 0.115(7) 0.056(4) 0.061(4) -0.008(3) -0.040(5) -0.029(4)
C61 0.106(8) 0.061(5) 0.120(8) -0.020(5) -0.060(6) -0.003(5)
C62 0.146(9) 0.072(5) 0.057(4) -0.010(4) -0.052(5) -0.034(5)
C63 0.195(12) 0.060(5) 0.066(5) 0.003(4) -0.056(6) -0.051(6)
Pt2 0.04769(13) 0.03700(11) 0.04183(12) -0.01585(9) -0.00847(9) -0.01133(9)
Os4 0.05283(14) 0.03784(11) 0.04394(12) -0.01633(9) -0.01236(10) -0.01014(10)
Os5 0.05215(14) 0.04158(12) 0.04476(13) -0.01785(10) -0.01056(10) -0.01397(10)
Os6 0.05291(15) 0.04935(14) 0.05905(15) -0.02960(12) -0.00610(12) -0.00855(11)
Sn2 0.0528(2) 0.0387(2) 0.0446(2) -0.01927(17) -0.00544(18) -0.01109(17)
P2 0.0495(9) 0.0372(7) 0.0411(8) -0.0144(6) -0.0067(6) -0.0119(6)
O15 0.089(4) 0.088(4) 0.071(3) -0.045(3) 0.023(3) -0.039(3)
O16 0.116(6) 0.142(6) 0.102(5) -0.022(4) -0.075(5) 0.004(5)
O17 0.067(4) 0.117(5) 0.104(5) -0.041(4) 0.011(4) -0.032(4)
O18 0.148(6) 0.052(3) 0.053(3) -0.022(2) -0.030(3) -0.020(3)
O25 0.065(4) 0.142(6) 0.103(5) -0.042(4) 0.020(4) -0.052(4)
O26 0.128(6) 0.111(5) 0.101(4) -0.052(4) -0.050(4) -0.037(4)
O27 0.102(5) 0.098(4) 0.077(4) -0.040(3) 0.026(4) -0.043(4)
O28 0.093(4) 0.060(3) 0.136(5) -0.038(3) -0.071(4) 0.000(3)
O35 0.123(5) 0.079(4) 0.064(4) -0.018(3) -0.023(4) -0.014(4)
O36 0.102(5) 0.074(4) 0.089(4) -0.045(3) 0.007(3) -0.005(3)
O37 0.093(5) 0.113(5) 0.147(6) -0.060(5) -0.033(4) -0.040(4)
O38 0.136(6) 0.079(4) 0.063(4) -0.022(3) -0.009(4) -0.041(4)
C15 0.070(5) 0.047(4) 0.061(4) -0.027(3) -0.009(4) -0.016(3)
C16 0.083(6) 0.062(4) 0.064(5) -0.018(4) -0.031(4) -0.007(4)
C17 0.052(4) 0.061(4) 0.065(4) -0.021(3) -0.012(3) -0.015(3)
C18 0.070(4) 0.047(3) 0.048(3) -0.019(3) -0.019(3) -0.014(3)
C25 0.073(5) 0.062(4) 0.072(5) -0.026(4) -0.022(4) -0.015(4)
C26 0.080(5) 0.056(4) 0.071(5) -0.028(3) -0.029(4) -0.016(4)
C27 0.070(5) 0.052(4) 0.055(4) -0.025(3) -0.007(3) -0.018(3)
C28 0.057(4) 0.055(4) 0.063(4) -0.027(3) -0.018(3) -0.012(3)
C35 0.077(5) 0.060(4) 0.072(5) -0.036(4) -0.021(4) -0.003(4)
C36 0.070(5) 0.059(4) 0.071(5) -0.034(4) 0.004(4) -0.013(4)
C37 0.067(5) 0.081(5) 0.078(5) -0.042(4) -0.005(4) -0.017(4)
C38 0.072(5) 0.058(4) 0.074(5) -0.038(4) -0.001(4) -0.017(4)
C64 0.048(3) 0.049(3) 0.052(3) -0.024(3) -0.004(3) -0.014(3)
C65 0.078(5) 0.060(4) 0.059(4) -0.022(3) -0.011(4) -0.029(4)
C66 0.107(7) 0.079(5) 0.048(4) -0.014(4) -0.008(4) -0.044(5)
C67 0.073(5) 0.062(4) 0.065(5) -0.013(4) -0.007(4) -0.025(4)
C68 0.057(4) 0.088(5) 0.075(5) -0.038(4) -0.008(4) -0.030(4)
C69 0.059(4) 0.066(4) 0.064(4) -0.027(4) -0.012(3) -0.015(3)
C70 0.066(4) 0.057(4) 0.061(4) -0.036(3) -0.002(3) -0.016(3)
C71 0.071(5) 0.079(5) 0.057(4) -0.037(4) 0.003(4) -0.027(4)
C72 0.066(5) 0.134(8) 0.075(5) -0.064(6) -0.005(4) -0.026(5)
C73 0.082(6) 0.131(9) 0.107(7) -0.076(7) 0.005(6) -0.054(6)
C74 0.107(8) 0.077(6) 0.116(8) -0.044(6) -0.015(6) -0.040(6)
C75 0.083(6) 0.059(4) 0.100(6) -0.038(4) -0.023(5) -0.013(4)
C76 0.167(11) 0.065(5) 0.143(9) 0.014(6) -0.101(9) -0.061(6)
C77 0.117(8) 0.070(5) 0.114(7) -0.013(5) -0.046(6) -0.047(5)
C78 0.38(2) 0.096(8) 0.060(6) -0.024(5) -0.037(9) -0.106(11)
C79 0.112(8) 0.070(6) 0.180(11) 0.001(6) -0.100(8) -0.031(5)
C80 0.076(6) 0.056(5) 0.167(10) -0.052(6) 0.028(6) -0.016(4)
C81 0.076(6) 0.046(4) 0.137(8) -0.041(5) -0.003(5) -0.005(4)
C82 0.121(10) 0.097(8) 0.277(18) -0.043(10) -0.129(12) -0.005(7)
C83 0.078(6) 0.068(6) 0.162(10) -0.041(6) 0.037(7) -0.009(5)
C84 0.166(10) 0.066(5) 0.045(4) -0.019(4) 0.004(5) -0.050(6)
C85 0.183(11) 0.064(5) 0.054(5) -0.005(4) -0.010(6) -0.052(6)
C86 0.245(15) 0.110(8) 0.049(5) -0.026(5) -0.006(7) -0.100(9)
C87 0.093(8) 0.088(7) 0.183(13) -0.044(8) 0.054(8) -0.011(6)

loop_
_atom_type_symbol
_atom_type_description
_atom_type_scat_dispersion_real
_atom_type_scat_dispersion_imag
_atom_type_scat_source
C C 0.0033 0.0016 'International Tables Vol C Tables 4.2.6.8 and 6.1.1.4'
H H 0.0000 0.0000 'International Tables Vol C Tables 4.2.6.8 and 6.1.1.4'
O O 0.0106 0.0060 'International Tables Vol C Tables 4.2.6.8 and 6.1.1.4'
P P 0.1023 0.0942 'International Tables Vol C Tables 4.2.6.8 and 6.1.1.4'
Sn Sn -0.6537 1.4246 'International Tables Vol C Tables 4.2.6.8 and 6.1.1.4'
Os Os -1.2165 7.6030 'International Tables Vol C Tables 4.2.6.8 and 6.1.1.4'
Pt Pt -1.7033 8.3905 'International Tables Vol C Tables 4.2.6.8 and 6.1.1.4'

loop_
_geom_angle_atom_site_label_1
_geom_angle_atom_site_label_2
_geom_angle_atom_site_label_3
_geom_angle
_geom_angle_site_symmetry_1
_geom_angle_site_symmetry_3
_geom_angle_publ_flag
C14 Pt1 C24 139.2(3) . . ?
C14 Pt1 P1 103.59(19) . . ?
C24 Pt1 P1 106.39(18) . . ?
C14 Pt1 Os2 108.10(19) . . ?
C24 Pt1 Os2 47.97(18) . . ?
P1 Pt1 Os2 148.25(5) . . ?
C14 Pt1 Os1 48.7(2) . . ?
C24 Pt1 Os1 113.00(18) . . ?
P1 Pt1 Os1 139.77(4) . . ?
Os2 Pt1 Os1 66.227(9) . . ?
C12 Os1 C13 88.4(4) . . ?
C12 Os1 C11 89.7(4) . . ?
C13 Os1 C11 176.9(3) . . ?
C12 Os1 C14 101.6(3) . . ?
C13 Os1 C14 85.8(3) . . ?
C11 Os1 C14 97.0(3) . . ?
C12 Os1 Sn1 105.4(2) . . ?
C13 Os1 Sn1 83.3(2) . . ?
C11 Os1 Sn1 94.8(2) . . ?
C14 Os1 Sn1 150.53(18) . . ?
C12 Os1 Pt1 140.9(2) . . ?
C13 Os1 Pt1 106.8(2) . . ?
C11 Os1 Pt1 76.2(2) . . ?
C14 Os1 Pt1 46.09(19) . . ?
Sn1 Os1 Pt1 111.984(13) . . ?
C12 Os1 Os2 161.9(2) . . ?
C13 Os1 Os2 91.7(2) . . ?
C11 Os1 Os2 89.3(2) . . ?
C14 Os1 Os2 96.41(18) . . ?
Sn1 Os1 Os2 56.766(11) . . ?
Pt1 Os1 Os2 55.878(8) . . ?
C22 Os2 C21 92.3(3) . . ?
C22 Os2 C23 89.1(3) . . ?
C21 Os2 C23 178.4(3) . . ?
C22 Os2 C24 102.2(3) . . ?
C21 Os2 C24 95.0(3) . . ?
C23 Os2 C24 85.4(3) . . ?
C22 Os2 Pt1 153.1(2) . . ?
C21 Os2 Pt1 86.4(2) . . ?
C23 Os2 Pt1 92.61(19) . . ?
C24 Os2 Pt1 51.29(18) . . ?
C22 Os2 Sn1 93.7(2) . . ?
C21 Os2 Sn1 87.0(2) . . ?
C23 Os2 Sn1 92.2(2) . . ?
C24 Os2 Sn1 163.89(19) . . ?
Pt1 Os2 Sn1 113.075(13) . . ?
C22 Os2 Os1 149.0(2) . . ?
C21 Os2 Os1 91.7(2) . . ?
C23 Os2 Os1 86.69(19) . . ?
C24 Os2 Os1 108.06(18) . . ?
Pt1 Os2 Os1 57.896(8) . . ?
Sn1 Os2 Os1 55.852(11) . . ?
C34 Os3 C32 168.1(3) . . ?
C34 Os3 C31 96.3(3) . . ?
C32 Os3 C31 95.1(4) . . ?
C34 Os3 C33 91.0(4) . . ?
C32 Os3 C33 91.6(5) . . ?
C31 Os3 C33 95.5(4) . . ?
C34 Os3 C46 88.4(3) . . ?
C32 Os3 C46 88.7(4) . . ?
C31 Os3 C46 86.0(3) . . ?
C33 Os3 C46 178.5(3) . . ?
C34 Os3 Sn1 86.5(2) . . ?
C32 Os3 Sn1 81.7(2) . . ?
C31 Os3 Sn1 169.3(3) . . ?
C33 Os3 Sn1 94.8(3) . . ?
C46 Os3 Sn1 83.75(17) . . ?
C40 Sn1 Os1 112.81(17) . . ?
C40 Sn1 Os2 110.92(17) . . ?
Os1 Sn1 Os2 67.382(12) . . ?
C40 Sn1 Os3 105.77(16) . . ?
Os1 Sn1 Os3 130.592(17) . . ?
Os2 Sn1 Os3 124.941(18) . . ?
C52 P1 C56 109.6(4) . . ?
C52 P1 C60 107.4(4) . . ?
C56 P1 C60 106.9(4) . . ?
C52 P1 Pt1 112.6(2) . . ?
C56 P1 Pt1 107.9(2) . . ?
C60 P1 Pt1 112.4(2) . . ?
O11 C11 Os1 177.2(8) . . ?
O12 C12 Os1 178.9(7) . . ?
O13 C13 Os1 175.6(7) . . ?
O14 C14 Pt1 133.5(6) . . ?
O14 C14 Os1 138.6(6) . . ?
Pt1 C14 Os1 85.2(3) . . ?
O21 C21 Os2 178.5(7) . . ?
O22 C22 Os2 176.0(7) . . ?
O23 C23 Os2 176.4(6) . . ?
O24 C24 Os2 144.1(6) . . ?
O24 C24 Pt1 133.5(6) . . ?
Os2 C24 Pt1 80.7(2) . . ?
O31 C31 Os3 177.0(9) . . ?
O32 C32 Os3 176.5(8) . . ?
O33 C33 Os3 175.6(10) . . ?
O34 C34 Os3 177.7(7) . . ?
C45 C40 C41 117.1(6) . . ?
C45 C40 Sn1 121.9(5) . . ?
C41 C40 Sn1 120.9(5) . . ?
C40 C41 C42 119.7(7) . . ?
C43 C42 C41 120.0(8) . . ?
C44 C43 C42 120.0(8) . . ?
C45 C44 C43 120.5(9) . . ?
C44 C45 C40 122.7(8) . . ?
C47 C46 C51 115.8(8) . . ?
C47 C46 Os3 123.6(5) . . ?
C51 C46 Os3 120.5(7) . . ?
C48 C47 C46 122.2(8) . . ?
C49 C48 C47 121.5(11) . . ?
C50 C49 C48 118.6(11) . . ?
C49 C50 C51 122.7(11) . . ?
C46 C51 C50 119.2(10) . . ?
C55 C52 C53 110.4(8) . . ?
C55 C52 C54 109.0(7) . . ?
C53 C52 C54 106.2(7) . . ?
C55 C52 P1 107.2(5) . . ?
C53 C52 P1 115.1(5) . . ?
C54 C52 P1 108.8(6) . . ?
C59 C56 C57 109.5(7) . . ?
C59 C56 C58 105.9(8) . . ?
C57 C56 C58 107.8(7) . . ?
C59 C56 P1 109.2(6) . . ?
C57 C56 P1 114.3(7) . . ?
C58 C56 P1 109.9(5) . . ?
C62 C60 C61 106.6(8) . . ?
C62 C60 C63 107.4(6) . . ?
C61 C60 C63 109.5(7) . . ?
C62 C60 P1 109.5(5) . . ?
C61 C60 P1 109.5(6) . . ?
C63 C60 P1 114.1(6) . . ?
C28 Pt2 C18 145.5(3) . . ?
C28 Pt2 P2 102.79(19) . . ?
C18 Pt2 P2 102.92(17) . . ?
C28 Pt2 Os4 113.55(18) . . ?
C18 Pt2 Os4 49.10(17) . . ?
P2 Pt2 Os4 142.72(4) . . ?
C28 Pt2 Os5 49.15(18) . . ?
C18 Pt2 Os5 110.97(17) . . ?
P2 Pt2 Os5 145.82(4) . . ?
Os4 Pt2 Os5 65.657(8) . . ?
C16 Os4 C17 88.7(3) . . ?
C16 Os4 C15 90.3(3) . . ?
C17 Os4 C15 176.0(3) . . ?
C16 Os4 C18 99.2(3) . . ?
C17 Os4 C18 99.4(3) . . ?
C15 Os4 C18 84.7(3) . . ?
C16 Os4 Sn2 102.2(2) . . ?
C17 Os4 Sn2 91.3(2) . . ?
C15 Os4 Sn2 85.08(18) . . ?
C18 Os4 Sn2 156.31(18) . . ?
C16 Os4 Pt2 142.9(2) . . ?
C17 Os4 Pt2 81.7(2) . . ?
C15 Os4 Pt2 101.4(2) . . ?
C18 Os4 Pt2 48.16(16) . . ?
Sn2 Os4 Pt2 113.725(13) . . ?
C16 Os4 Os5 158.6(2) . . ?
C17 Os4 Os5 88.6(2) . . ?
C15 Os4 Os5 90.9(2) . . ?
C18 Os4 Os5 102.25(17) . . ?
Sn2 Os4 Os5 56.648(11) . . ?
Pt2 Os4 Os5 57.360(8) . . ?
C26 Os5 C27 90.9(3) . . ?
C26 Os5 C25 89.1(3) . . ?
C27 Os5 C25 179.1(3) . . ?
C26 Os5 C28 97.6(3) . . ?
C27 Os5 C28 92.7(3) . . ?
C25 Os5 C28 88.2(3) . . ?
C26 Os5 Sn2 101.7(2) . . ?
C27 Os5 Sn2 91.5(2) . . ?
C25 Os5 Sn2 87.5(2) . . ?
C28 Os5 Sn2 160.15(18) . . ?
C26 Os5 Pt2 144.7(2) . . ?
C27 Os5 Pt2 84.52(19) . . ?
C25 Os5 Pt2 96.0(2) . . ?
C28 Os5 Pt2 47.90(18) . . ?
Sn2 Os5 Pt2 113.385(12) . . ?
C26 Os5 Os4 158.4(2) . . ?
C27 Os5 Os4 91.4(2) . . ?
C25 Os5 Os4 88.3(2) . . ?
C28 Os5 Os4 103.81(17) . . ?
Sn2 Os5 Os4 56.684(10) . . ?
Pt2 Os5 Os4 56.983(7) . . ?
C37 Os6 C36 98.8(3) . . ?
C37 Os6 C38 92.6(3) . . ?
C36 Os6 C38 92.8(3) . . ?
C37 Os6 C35 91.7(3) . . ?
C36 Os6 C35 93.4(3) . . ?
C38 Os6 C35 171.7(3) . . ?
C37 Os6 C70 174.3(3) . . ?
C36 Os6 C70 86.9(3) . . ?
C38 Os6 C70 87.1(3) . . ?
C35 Os6 C70 87.9(3) . . ?
C37 Os6 Sn2 91.7(2) . . ?
C36 Os6 Sn2 169.1(2) . . ?
C38 Os6 Sn2 89.7(2) . . ?
C35 Os6 Sn2 83.1(2) . . ?
C70 Os6 Sn2 82.63(17) . . ?
C64 Sn2 Os5 115.46(16) . . ?
C64 Sn2 Os4 110.31(15) . . ?
Os5 Sn2 Os4 66.668(11) . . ?
C64 Sn2 Os6 105.12(16) . . ?
Os5 Sn2 Os6 127.569(17) . . ?
Os4 Sn2 Os6 127.838(18) . . ?
C84 P2 C76 105.3(5) . . ?
C84 P2 C80 108.6(5) . . ?
C76 P2 C80 107.2(5) . . ?
C84 P2 Pt2 108.6(2) . . ?
C76 P2 Pt2 113.1(3) . . ?
C80 P2 Pt2 113.7(3) . . ?
O15 C15 Os4 178.6(6) . . ?
O16 C16 Os4 178.5(9) . . ?
O17 C17 Os4 177.0(7) . . ?
O18 C18 Pt2 135.8(5) . . ?
O18 C18 Os4 138.8(5) . . ?
Pt2 C18 Os4 82.7(2) . . ?
O25 C25 Os5 175.3(7) . . ?
O26 C26 Os5 179.0(8) . . ?
O27 C27 Os5 178.2(8) . . ?
O28 C28 Pt2 138.3(5) . . ?
O28 C28 Os5 137.9(5) . . ?
Pt2 C28 Os5 82.9(2) . . ?
O35 C35 Os6 179.5(8) . . ?
O36 C36 Os6 177.9(7) . . ?
O37 C37 Os6 179.6(10) . . ?
O38 C38 Os6 178.3(6) . . ?
C65 C64 C69 116.7(6) . . ?
C65 C64 Sn2 121.0(5) . . ?
C69 C64 Sn2 122.3(5) . . ?
C66 C65 C64 121.6(7) . . ?
C67 C66 C65 119.9(7) . . ?
C66 C67 C68 119.2(7) . . ?
C69 C68 C67 121.3(7) . . ?
C68 C69 C64 121.3(7) . . ?
C75 C70 C71 115.5(7) . . ?
C75 C70 Os6 121.6(6) . . ?
C71 C70 Os6 122.8(5) . . ?
C70 C71 C72 121.7(8) . . ?
C73 C72 C71 121.4(9) . . ?
C72 C73 C74 118.3(8) . . ?
C73 C74 C75 121.5(9) . . ?
C74 C75 C70 121.6(8) . . ?
C79 C76 C77 113.3(9) . . ?
C79 C76 C78 105.1(9) . . ?
C77 C76 C78 104.4(9) . . ?
C79 C76 P2 113.8(7) . . ?
C77 C76 P2 117.2(6) . . ?
C78 C76 P2 100.8(7) . . ?
C83 C80 C81 115.1(8) . . ?
C83 C80 C82 105.5(10) . . ?
C81 C80 C82 103.3(9) . . ?
C83 C80 P2 109.6(7) . . ?
C81 C80 P2 116.8(7) . . ?
C82 C80 P2 105.3(7) . . ?
C86 C84 C85 109.5(8) . . ?
C86 C84 C87 105.5(9) . . ?
C85 C84 C87 106.7(8) . . ?
C86 C84 P2 112.8(7) . . ?
C85 C84 P2 117.1(6) . . ?
C87 C84 P2 104.2(7) . . ?

loop_
_geom_bond_atom_site_label_1
_geom_bond_atom_site_label_2
_geom_bond_distance
_geom_bond_site_symmetry_2
_geom_bond_publ_flag
Pt1 C14 2.017(7) . ?
Pt1 C24 2.155(6) . ?
Pt1 P1 2.3346(16) . ?
Pt1 Os2 2.7264(3) . ?
Pt1 Os1 2.7897(3) . ?
Os1 C12 1.868(8) . ?
Os1 C13 1.950(8) . ?
Os1 C11 1.951(8) . ?
Os1 C14 2.102(7) . ?
Os1 Sn1 2.7021(5) . ?
Os1 Os2 3.0139(3) . ?
Os2 C22 1.909(8) . ?
Os2 C21 1.933(8) . ?
Os2 C23 1.936(7) . ?
Os2 C24 2.052(7) . ?
Os2 Sn1 2.7310(5) . ?
Os3 C34 1.939(9) . ?
Os3 C32 1.942(10) . ?
Os3 C31 1.945(8) . ?
Os3 C33 1.947(10) . ?
Os3 C46 2.163(7) . ?
Os3 Sn1 2.7638(5) . ?
Sn1 C40 2.166(6) . ?
P1 C52 1.907(7) . ?
P1 C56 1.930(9) . ?
P1 C60 1.935(7) . ?
O11 C11 1.136(9) . ?
O12 C12 1.158(9) . ?
O13 C13 1.113(8) . ?
O14 C14 1.166(8) . ?
O21 C21 1.139(8) . ?
O22 C22 1.129(8) . ?
O23 C23 1.129(8) . ?
O24 C24 1.149(7) . ?
O31 C31 1.121(9) . ?
O32 C32 1.135(10) . ?
O33 C33 1.128(11) . ?
O34 C34 1.138(9) . ?
C40 C45 1.381(9) . ?
C40 C41 1.395(9) . ?
C41 C42 1.397(10) . ?
C42 C43 1.361(12) . ?
C43 C44 1.359(13) . ?
C44 C45 1.333(10) . ?
C46 C47 1.400(11) . ?
C46 C51 1.408(11) . ?
C47 C48 1.369(10) . ?
C48 C49 1.360(14) . ?
C49 C50 1.327(16) . ?
C50 C51 1.417(15) . ?
C52 C55 1.535(12) . ?
C52 C53 1.540(10) . ?
C52 C54 1.560(12) . ?
C56 C59 1.502(12) . ?
C56 C57 1.550(11) . ?
C56 C58 1.551(12) . ?
C60 C62 1.515(10) . ?
C60 C61 1.538(13) . ?
C60 C63 1.549(11) . ?
Pt2 C28 2.067(7) . ?
Pt2 C18 2.067(6) . ?
Pt2 P2 2.3548(14) . ?
Pt2 Os4 2.7527(3) . ?
Pt2 Os5 2.7644(3) . ?
Os4 C16 1.870(7) . ?
Os4 C17 1.919(7) . ?
Os4 C15 1.935(8) . ?
Os4 C18 2.097(6) . ?
Os4 Sn2 2.7220(4) . ?
Os4 Os5 2.9910(3) . ?
Os5 C26 1.892(7) . ?
Os5 C27 1.929(7) . ?
Os5 C25 1.955(9) . ?
Os5 C28 2.107(7) . ?
Os5 Sn2 2.7209(5) . ?
Os6 C37 1.933(9) . ?
Os6 C36 1.938(7) . ?
Os6 C38 1.943(8) . ?
Os6 C35 1.957(8) . ?
Os6 C70 2.189(7) . ?
Os6 Sn2 2.7592(5) . ?
Sn2 C64 2.182(6) . ?
P2 C84 1.883(8) . ?
P2 C76 1.906(9) . ?
P2 C80 1.907(9) . ?
O15 C15 1.135(8) . ?
O16 C16 1.142(8) . ?
O17 C17 1.151(8) . ?
O18 C18 1.164(7) . ?
O25 C25 1.126(9) . ?
O26 C26 1.139(8) . ?
O27 C27 1.144(8) . ?
O28 C28 1.155(8) . ?
O35 C35 1.135(8) . ?
O36 C36 1.136(8) . ?
O37 C37 1.145(9) . ?
O38 C38 1.132(9) . ?
C64 C65 1.388(9) . ?
C64 C69 1.391(9) . ?
C65 C66 1.379(10) . ?
C66 C67 1.366(11) . ?
C67 C68 1.369(10) . ?
C68 C69 1.353(10) . ?
C70 C75 1.394(10) . ?
C70 C71 1.399(10) . ?
C71 C72 1.401(11) . ?
C72 C73 1.338(12) . ?
C73 C74 1.380(13) . ?
C74 C75 1.382(11) . ?
C76 C79 1.457(13) . ?
C76 C77 1.505(10) . ?
C76 C78 1.744(17) . ?
C80 C83 1.478(12) . ?
C80 C81 1.513(10) . ?
C80 C82 1.694(16) . ?
C84 C86 1.468(12) . ?
C84 C85 1.537(10) . ?
C84 C87 1.624(15) . ?
